data_4306262
loop_
_publ_author_name
'Victor I. Ovcharenko'
'Galina V. Romanenko'
'Ksenia Yu. Maryunina'
'Artem S. Bogomyakov'
'Elena V. Gorelik'

_publ_section_title
;
Thermally Induced Magnetic Anomalies in Solvates of the
Bis(hexafluoroacetylacetonate)copper(II) Complex with Pyrazolyl-Substituted
Nitronyl Nitroxide
;
_journal_name_full 'Inorganic Chemistry'
_journal_page_first 9537
_journal_page_last 9552
_journal_paper_doi 10.1021/ic8011074
_journal_volume 47
_journal_year 2008
_chemical_formula_sum 'C26.5 H30.5 Cl0.5 Cu F12 N4 O6'
_chemical_formula_weight 810.31
_chemical_name_systematic
; 
 catena-(bis(m2-4,4,5,5-Tetramethyl-2-
 (1-butylpyrazole-4-yl)-4,5-dihydro-1H-
 imidazol-3-oxide-1-oxyl)-tetrakis(1,
 1,1,5,5,5-hexafluoropentan-2,4-
 dionato)-di-copper(ii)) chloropentane solvate
;
_space_group_IT_number 2
_symmetry_cell_setting triclinic
_symmetry_space_group_name_Hall '-P 1'
_symmetry_space_group_name_H-M 'P -1'
_atom_sites_solution_hydrogens geom
_atom_sites_solution_primary direct
_atom_sites_solution_secondary difmap
_audit_creation_method SHELXL-97
_cell_angle_alpha 98.845(5)
_cell_angle_beta 111.732(5)
_cell_angle_gamma 96.843(5)
_cell_formula_units_Z 2
_cell_length_a 10.592(4)
_cell_length_b 13.245(5)
_cell_length_c 13.516(5)
_cell_measurement_reflns_used 5495
_cell_measurement_temperature 185(2)
_cell_measurement_theta_max 26.42
_cell_measurement_theta_min 2.38
_cell_volume 1708.1(11)
_computing_cell_refinement 'Bruker SMART'
_computing_data_collection 'Bruker SMART'
_computing_data_reduction 'Bruker SAINT'
_computing_molecular_graphics 'Bruker SHELXTL'
_computing_publication_material 'Bruker SHELXTL'
_computing_structure_refinement 'SHELXL-97 (Sheldrick, 1997)'
_computing_structure_solution 'SHELXS-97 (Sheldrick, 1990)'
_diffrn_ambient_temperature 185(2)
_diffrn_measured_fraction_theta_full 0.984
_diffrn_measured_fraction_theta_max 0.984
_diffrn_measurement_device_type 'CCD area detector'
_diffrn_measurement_method 'phi and omega scans'
_diffrn_radiation_monochromator graphite
_diffrn_radiation_source 'fine-focus sealed tube'
_diffrn_radiation_type MoK\a
_diffrn_radiation_wavelength 0.71073
_diffrn_reflns_av_R_equivalents 0.0291
_diffrn_reflns_av_sigmaI/netI 0.0455
_diffrn_reflns_limit_h_max 13
_diffrn_reflns_limit_h_min -13
_diffrn_reflns_limit_k_max 16
_diffrn_reflns_limit_k_min -16
_diffrn_reflns_limit_l_max 16
_diffrn_reflns_limit_l_min -16
_diffrn_reflns_number 13841
_diffrn_reflns_theta_full 26.44
_diffrn_reflns_theta_max 26.44
_diffrn_reflns_theta_min 2.11
_exptl_absorpt_coefficient_mu 0.788
_exptl_absorpt_correction_type none
_exptl_crystal_colour black
_exptl_crystal_density_diffrn 1.575
_exptl_crystal_density_method 'not measured'
_exptl_crystal_description bulk
_exptl_crystal_F_000 822
_refine_diff_density_max 0.803
_refine_diff_density_min -0.459
_refine_diff_density_rms 0.066
_refine_ls_extinction_coef 0.0004(9)
_refine_ls_extinction_expression Fc^*^=kFc[1+0.001xFc^2^\l^3^/sin(2\q)]^-1/4^
_refine_ls_extinction_method SHELXL
_refine_ls_goodness_of_fit_ref 0.948
_refine_ls_hydrogen_treatment constr
_refine_ls_matrix_type full
_refine_ls_number_parameters 585
_refine_ls_number_reflns 6940
_refine_ls_number_restraints 5
_refine_ls_restrained_S_all 0.949
_refine_ls_R_factor_all 0.0574
_refine_ls_R_factor_gt 0.0483
_refine_ls_shift/su_max 0.102
_refine_ls_shift/su_mean 0.013
_refine_ls_structure_factor_coef Fsqd
_refine_ls_weighting_details 'calc w=1/[\s^2^(Fo^2^)+(0.1017P)^2^+0.7566P] where P=(Fo^2^+2Fc^2^)/3'
_refine_ls_weighting_scheme calc
_refine_ls_wR_factor_gt 0.1394
_refine_ls_wR_factor_ref 0.1479
_reflns_number_gt 5832
_reflns_number_total 6939
_reflns_threshold_expression >2sigma(I)
_cod_data_source_file ic8011074_si_001_62.cif
_cod_data_source_block C5Cl185
_cod_depositor_comments
;
The following automatic conversions were performed:
'_symmetry_cell_setting' value 'Triclinic' changed to 'triclinic'
according to '/home/saulius/struct/CIF-dictionaries/cif_core.dic'
dictionary named 'cif_core.dic' version 2.4.1 from 2010-06-29.

Automatic conversion script
Id: cif_fix_enum 1527 2010-12-29 10:47:43Z saulius 
;
_cod_original_cell_volume 1708.3(10)
_cod_original_formula_sum 'C26.50 H30.50 Cl0.50 Cu F12 N4 O6'
_cod_database_code 4306262

loop_
_symmetry_equiv_pos_as_xyz
'x, y, z'
'-x, -y, -z'

loop_
_atom_site_label
_atom_site_type_symbol
_atom_site_fract_x
_atom_site_fract_y
_atom_site_fract_z
_atom_site_U_iso_or_equiv
_atom_site_adp_type
_atom_site_occupancy
_atom_site_symmetry_multiplicity
_atom_site_calc_flag
_atom_site_refinement_flags
_atom_site_disorder_assembly
_atom_site_disorder_group
Cu1 Cu 0.0000 0.0000 0.0000 0.02903(14) Uani 1 2 d S . .
O1 O 0.13300(19) 0.12829(14) 0.02807(15) 0.0362(4) Uani 1 1 d . . .
C1 C 0.3070(4) 0.2479(2) 0.0200(3) 0.0507(8) Uani 1 1 d . . .
F1 F 0.3640(9) 0.2903(7) 0.1332(8) 0.0600(17) Uani 0.50 1 d P . .
F2 F 0.2190(17) 0.3055(13) -0.0344(16) 0.108(5) Uani 0.50 1 d P . .
F3 F 0.4125(13) 0.2540(14) -0.0068(17) 0.067(4) Uani 0.50 1 d P . .
F1A F 0.3574(17) 0.2850(11) 0.1114(11) 0.154(7) Uani 0.50 1 d P . .
F2A F 0.2250(14) 0.3083(11) -0.0143(16) 0.093(5) Uani 0.50 1 d P . .
F3A F 0.3946(18) 0.2607(17) -0.0272(19) 0.087(5) Uani 0.50 1 d P . .
C2 C 0.2296(3) 0.1357(2) -0.0036(2) 0.0366(6) Uani 1 1 d . . .
C3 C 0.2731(3) 0.0578(2) -0.0558(3) 0.0453(7) Uani 1 1 d . . .
H3A H 0.3475 0.0753 -0.0770 0.054 Uiso 1 1 calc R . .
C4 C 0.2102(3) -0.0454(2) -0.0775(2) 0.0378(6) Uani 1 1 d . . .
C5 C 0.2627(4) -0.1267(3) -0.1376(3) 0.0547(8) Uani 1 1 d . . .
F4 F 0.2614(13) -0.2110(7) -0.1061(11) 0.101(5) Uani 0.50 1 d P . .
F5 F 0.3940(13) -0.0955(14) -0.1181(12) 0.092(4) Uani 0.50 1 d P . .
F6 F 0.1988(15) -0.1439(14) -0.2364(10) 0.147(7) Uani 0.50 1 d P . .
F4A F 0.3021(14) -0.1981(9) -0.0789(10) 0.104(5) Uani 0.50 1 d P . .
F5A F 0.3571(16) -0.0925(13) -0.1683(13) 0.123(7) Uani 0.50 1 d P . .
F6A F 0.1572(13) -0.1794(11) -0.2288(12) 0.107(5) Uani 0.50 1 d P . .
O2 O 0.11332(19) -0.08357(15) -0.05529(15) 0.0372(4) Uani 1 1 d . . .
Cu2 Cu 0.5000 0.5000 0.5000 0.03468(15) Uani 1 2 d S . .
O3 O 0.4864(2) 0.55048(14) 0.36665(16) 0.0378(4) Uani 1 1 d . . .
C6 C 0.5135(4) 0.5618(3) 0.2040(3) 0.0553(9) Uani 1 1 d . . .
F7 F 0.3747(19) 0.5461(11) 0.1580(14) 0.110(5) Uani 0.50 1 d P . .
F8 F 0.5585(16) 0.6532(6) 0.2153(11) 0.100(5) Uani 0.50 1 d P . .
F9 F 0.5345(19) 0.5130(11) 0.1344(12) 0.124(6) Uani 0.50 1 d P . .
F7A F 0.6061(15) 0.6518(10) 0.2218(12) 0.094(4) Uani 0.50 1 d P . .
F8A F 0.3937(17) 0.5915(9) 0.1709(12) 0.081(3) Uani 0.50 1 d P . .
F9A F 0.5307(11) 0.4924(9) 0.1225(10) 0.0586(18) Uani 0.50 1 d P . .
C7 C 0.5525(3) 0.5233(2) 0.3105(2) 0.0395(6) Uani 1 1 d . . .
C8 C 0.6564(3) 0.4658(2) 0.3340(2) 0.0436(7) Uani 1 1 d . . .
H8A H 0.6977 0.4507 0.2833 0.052 Uiso 1 1 calc R . .
C9 C 0.7021(3) 0.4295(2) 0.4298(2) 0.0361(6) Uani 1 1 d . . .
C10 C 0.8194(3) 0.3688(2) 0.4515(3) 0.0448(7) Uani 1 1 d . . .
F10 F 0.873(2) 0.3609(18) 0.373(2) 0.079(4) Uani 0.50 1 d P . .
F11 F 0.782(2) 0.2732(14) 0.462(2) 0.072(5) Uani 0.50 1 d P . .
F12 F 0.927(2) 0.4187(19) 0.5430(16) 0.092(6) Uani 0.50 1 d P . .
F10A F 0.907(2) 0.3944(17) 0.5513(12) 0.072(4) Uani 0.50 1 d P . .
F11A F 0.768(2) 0.2709(11) 0.435(2) 0.071(5) Uani 0.50 1 d P . .
F12A F 0.8833(16) 0.3761(16) 0.3884(18) 0.068(4) Uani 0.50 1 d P . .
O4 O 0.65785(19) 0.43851(14) 0.50398(15) 0.0359(4) Uani 1 1 d . . .
O01 O 0.08721(19) -0.01847(15) 0.17766(16) 0.0406(5) Uani 1 1 d . . .
N1 N 0.2140(2) -0.02768(16) 0.23042(19) 0.0357(5) Uani 1 1 d . . .
C01 C 0.2518(3) -0.1309(2) 0.2475(2) 0.0404(6) Uani 1 1 d . . .
C02 C 0.2036(4) -0.1580(3) 0.3354(3) 0.0560(8) Uani 1 1 d . . .
H02A H 0.1023 -0.1756 0.3051 0.084 Uiso 1 1 calc R . .
H02B H 0.2361 -0.0982 0.3970 0.084 Uiso 1 1 calc R . .
H02C H 0.2417 -0.2178 0.3604 0.084 Uiso 1 1 calc R . .
C03 C 0.1802(4) -0.2132(2) 0.1431(3) 0.0504(8) Uani 1 1 d . . .
H03A H 0.0802 -0.2265 0.1243 0.076 Uiso 1 1 calc R . .
H03B H 0.2155 -0.2776 0.1534 0.076 Uiso 1 1 calc R . .
H03C H 0.1987 -0.1887 0.0840 0.076 Uiso 1 1 calc R . .
C04 C 0.4108(3) -0.1013(2) 0.2877(2) 0.0385(6) Uani 1 1 d . . .
C05 C 0.4919(4) -0.1542(2) 0.3762(3) 0.0525(8) Uani 1 1 d . . .
H05A H 0.5912 -0.1314 0.3962 0.079 Uiso 1 1 calc R . .
H05B H 0.4665 -0.2299 0.3491 0.079 Uiso 1 1 calc R . .
H05C H 0.4702 -0.1355 0.4403 0.079 Uiso 1 1 calc R . .
C06 C 0.4627(4) -0.1104(2) 0.1958(3) 0.0481(7) Uani 1 1 d . . .
H06A H 0.5639 -0.0909 0.2270 0.072 Uiso 1 1 calc R . .
H06B H 0.4231 -0.0638 0.1478 0.072 Uiso 1 1 calc R . .
H06C H 0.4343 -0.1823 0.1538 0.072 Uiso 1 1 calc R . .
N2 N 0.4347(2) 0.01266(17) 0.33360(18) 0.0366(5) Uani 1 1 d . . .
O02 O 0.5537(2) 0.06640(16) 0.39303(17) 0.0456(5) Uani 1 1 d . . .
C07 C 0.3178(3) 0.0519(2) 0.2912(2) 0.0334(5) Uani 1 1 d . . .
C08 C 0.3084(3) 0.15918(19) 0.3107(2) 0.0317(5) Uani 1 1 d . . .
C09 C 0.4117(3) 0.2448(2) 0.3779(2) 0.0342(5) Uani 1 1 d . . .
H09A H 0.5051 0.2406 0.4183 0.041 Uiso 1 1 calc R . .
N3 N 0.3630(2) 0.33252(17) 0.37795(18) 0.0360(5) Uani 1 1 d . . .
N4 N 0.2271(2) 0.30345(18) 0.30987(18) 0.0379(5) Uani 1 1 d . . .
C041 C 0.1380(4) 0.3807(3) 0.2879(3) 0.0513(8) Uani 1 1 d . . .
H04A H 0.0605 0.3621 0.3100 0.062 Uiso 1 1 calc R . .
H04B H 0.1921 0.4494 0.3339 0.062 Uiso 1 1 calc R . .
C042 C 0.0824(8) 0.3900(5) 0.1777(4) 0.132(3) Uani 1 1 d . . .
H04C H 0.0136 0.3265 0.1324 0.159 Uiso 1 1 calc R . .
H04D H 0.1573 0.3973 0.1506 0.159 Uiso 1 1 calc R . .
C043 C 0.0102(10) 0.4895(7) 0.1675(6) 0.168(4) Uani 1 1 d . . .
H04E H 0.0360 0.5334 0.2409 0.202 Uiso 1 1 calc R . .
H04Y H 0.0420 0.5317 0.1238 0.202 Uiso 1 1 calc R . .
C044 C -0.1147(11) 0.4608(9) 0.1240(9) 0.188(4) Uiso 1 1 d . . .
H04F H -0.1592 0.5216 0.1177 0.282 Uiso 1 1 calc R . .
H04G H -0.1457 0.4196 0.1679 0.282 Uiso 1 1 calc R . .
H04H H -0.1398 0.4180 0.0511 0.282 Uiso 1 1 calc R . .
C010 C 0.1912(3) 0.2017(2) 0.2688(2) 0.0376(6) Uani 1 1 d . . .
H01A H 0.1017 0.1647 0.2198 0.045 Uiso 1 1 calc R . .
Cl1S Cl -0.1529(3) -0.2430(3) 0.4752(3) 0.1025(9) Uani 0.50 1 d PD . 1
C1S C -0.089(3) -0.1080(16) 0.529(2) 0.34(3) Uani 0.50 1 d PD . 1
H1SA H -0.0134 -0.1002 0.5975 0.411 Uiso 0.50 1 d PR . 1
H1SB H -0.1591 -0.0752 0.5413 0.411 Uiso 0.50 1 d PR . 1
C2S C -0.063(5) -0.047(3) 0.448(3) 0.63(10) Uani 0.50 1 d PD . 1
H2SA H -0.1400 -0.0370 0.3876 0.751 Uiso 0.50 1 d PR . 1
H2SB H -0.0111 -0.0896 0.4194 0.751 Uiso 0.50 1 d PR . 1
C3S C 0.0508(14) 0.0453(8) 0.5242(9) 0.078(3) Uani 0.50 1 d PD . 1
H3SA H 0.1458 0.0392 0.5434 0.093 Uiso 0.50 1 d PR . 1
H3SB H 0.0361 0.0610 0.5904 0.093 Uiso 0.50 1 d PR . 1
C4S C 0.0344(13) 0.1370(10) 0.4752(15) 0.111(5) Uani 0.50 1 d PD . 1
H4SA H -0.0601 0.1456 0.4505 0.133 Uiso 0.50 1 d PR . 1
H4SB H 0.0663 0.1339 0.4170 0.133 Uiso 0.50 1 d PR . 1
C5S C 0.129(2) 0.200(3) 0.594(3) 0.29(2) Uani 0.50 1 d PD . 1
H5SA H 0.1315 0.2686 0.5789 0.428 Uiso 0.50 1 d PR . 1
H5SB H 0.0953 0.1969 0.6507 0.428 Uiso 0.50 1 d PR . 1
H5SC H 0.2208 0.1853 0.6175 0.428 Uiso 0.50 1 d PR . 1

loop_
_atom_site_aniso_label
_atom_site_aniso_U_11
_atom_site_aniso_U_22
_atom_site_aniso_U_33
_atom_site_aniso_U_23
_atom_site_aniso_U_13
_atom_site_aniso_U_12
Cu1 0.0259(2) 0.0259(2) 0.0323(2) -0.00020(16) 0.01148(18) 0.00232(16)
O1 0.0362(10) 0.0323(10) 0.0361(9) -0.0017(7) 0.0155(8) -0.0002(7)
C1 0.0555(19) 0.0374(16) 0.062(2) 0.0042(15) 0.0310(17) 0.0006(14)
F1 0.075(4) 0.048(3) 0.037(3) -0.009(3) 0.017(2) -0.023(3)
F2 0.100(8) 0.059(7) 0.131(7) 0.058(6) -0.002(5) -0.003(5)
F3 0.051(3) 0.043(4) 0.121(10) 0.008(5) 0.057(4) -0.005(3)
F1A 0.248(13) 0.099(7) 0.071(7) -0.051(5) 0.086(7) -0.115(7)
F2A 0.077(7) 0.043(5) 0.183(14) 0.035(6) 0.070(9) 0.021(5)
F3A 0.135(11) 0.056(6) 0.098(7) 0.011(4) 0.087(8) -0.007(6)
C2 0.0359(14) 0.0362(14) 0.0350(13) 0.0075(11) 0.0131(11) 0.0003(11)
C3 0.0450(16) 0.0421(16) 0.0556(17) 0.0059(13) 0.0304(14) 0.0048(12)
C4 0.0370(14) 0.0391(15) 0.0363(14) 0.0066(11) 0.0137(12) 0.0083(11)
C5 0.055(2) 0.0480(19) 0.066(2) 0.0027(16) 0.0325(18) 0.0118(15)
F4 0.142(9) 0.033(3) 0.185(14) 0.028(5) 0.125(10) 0.022(4)
F5 0.065(4) 0.068(5) 0.160(11) -0.006(7) 0.073(6) 0.016(3)
F6 0.154(13) 0.231(17) 0.044(4) -0.017(7) 0.017(7) 0.130(12)
F4A 0.153(9) 0.113(9) 0.071(4) 0.027(4) 0.044(5) 0.106(7)
F5A 0.180(17) 0.054(4) 0.208(17) 0.006(9) 0.173(16) 0.007(9)
F6A 0.073(4) 0.120(6) 0.091(8) -0.066(5) 0.029(4) 0.001(4)
O2 0.0358(10) 0.0336(10) 0.0392(10) 0.0065(8) 0.0129(8) 0.0043(8)
Cu2 0.0444(3) 0.0301(2) 0.0422(3) 0.00882(19) 0.0282(2) 0.01588(19)
O3 0.0490(11) 0.0295(9) 0.0454(11) 0.0086(8) 0.0282(9) 0.0137(8)
C6 0.083(3) 0.047(2) 0.0536(19) 0.0158(15) 0.0411(19) 0.0273(18)
F7 0.101(6) 0.160(13) 0.084(6) 0.070(9) 0.028(5) 0.057(9)
F8 0.210(16) 0.026(3) 0.079(6) 0.018(3) 0.072(8) 0.023(5)
F9 0.274(14) 0.087(8) 0.060(5) 0.028(5) 0.095(7) 0.109(8)
F7A 0.099(5) 0.100(7) 0.082(5) 0.055(5) 0.030(4) -0.015(4)
F8A 0.102(7) 0.111(8) 0.074(5) 0.058(6) 0.055(5) 0.069(7)
F9A 0.106(5) 0.041(3) 0.043(3) 0.001(2) 0.044(3) 0.027(3)
C7 0.0541(17) 0.0278(13) 0.0437(15) 0.0042(11) 0.0290(13) 0.0070(11)
C8 0.0554(17) 0.0400(15) 0.0495(16) 0.0071(13) 0.0357(15) 0.0157(13)
C9 0.0401(14) 0.0238(12) 0.0463(15) -0.0027(11) 0.0238(12) 0.0041(10)
C10 0.0449(16) 0.0414(17) 0.0540(19) 0.0030(13) 0.0277(15) 0.0124(13)
F10 0.104(8) 0.083(6) 0.078(5) 0.015(4) 0.058(5) 0.055(5)
F11 0.070(7) 0.069(7) 0.119(11) 0.056(7) 0.063(8) 0.040(5)
F12 0.041(4) 0.085(8) 0.112(11) -0.033(7) 0.008(5) 0.017(4)
F10A 0.059(9) 0.100(11) 0.050(4) -0.002(5) 0.013(5) 0.045(8)
F11A 0.066(5) 0.028(4) 0.124(12) 0.014(5) 0.042(6) 0.022(3)
F12A 0.069(5) 0.090(8) 0.100(10) 0.043(8) 0.075(7) 0.048(5)
O4 0.0408(10) 0.0314(9) 0.0417(10) 0.0021(8) 0.0241(9) 0.0112(8)
O01 0.0338(10) 0.0361(10) 0.0467(11) 0.0013(8) 0.0136(9) 0.0046(8)
N1 0.0368(12) 0.0260(11) 0.0426(12) 0.0026(9) 0.0159(10) 0.0057(9)
C01 0.0543(17) 0.0234(13) 0.0430(15) 0.0059(11) 0.0193(13) 0.0073(11)
C02 0.069(2) 0.0443(18) 0.059(2) 0.0137(15) 0.0317(18) 0.0016(15)
C03 0.066(2) 0.0266(14) 0.0486(17) 0.0019(12) 0.0146(15) 0.0062(13)
C04 0.0486(16) 0.0293(13) 0.0378(14) 0.0056(11) 0.0161(12) 0.0132(11)
C05 0.072(2) 0.0415(17) 0.0480(17) 0.0141(14) 0.0217(16) 0.0287(15)
C06 0.064(2) 0.0408(16) 0.0489(17) 0.0084(13) 0.0296(15) 0.0214(14)
N2 0.0405(13) 0.0299(11) 0.0376(12) 0.0042(9) 0.0129(10) 0.0120(9)
O02 0.0366(11) 0.0415(11) 0.0483(11) 0.0006(9) 0.0079(9) 0.0102(8)
C07 0.0363(13) 0.0296(13) 0.0357(13) 0.0047(10) 0.0159(11) 0.0091(10)
C08 0.0331(13) 0.0277(12) 0.0349(13) 0.0037(10) 0.0147(11) 0.0074(10)
C09 0.0356(13) 0.0281(12) 0.0377(13) 0.0074(10) 0.0129(11) 0.0071(10)
N3 0.0414(12) 0.0268(11) 0.0386(12) 0.0035(9) 0.0154(10) 0.0081(9)
N4 0.0423(13) 0.0330(12) 0.0353(11) 0.0005(9) 0.0121(10) 0.0150(10)
C041 0.0597(19) 0.0443(17) 0.0511(17) 0.0034(14) 0.0201(15) 0.0297(15)
C042 0.189(6) 0.141(5) 0.082(3) 0.038(3) 0.035(4) 0.132(5)
C043 0.200(8) 0.205(9) 0.093(4) 0.044(5) 0.014(5) 0.145(8)
C010 0.0395(14) 0.0317(13) 0.0365(13) -0.0031(11) 0.0121(12) 0.0108(11)
Cl1S 0.094(2) 0.114(2) 0.116(2) 0.0387(19) 0.0465(17) 0.0439(18)
C1S 0.42(5) 0.64(8) 0.18(2) 0.21(4) 0.21(3) 0.40(6)
C2S 0.31(9) 1.3(3) 0.62(16) 0.59(19) 0.40(11) 0.40(15)
C3S 0.078(7) 0.084(6) 0.087(7) 0.025(5) 0.044(6) 0.032(5)
C4S 0.084(7) 0.106(9) 0.170(14) 0.048(9) 0.062(9) 0.057(7)
C5S 0.116(17) 0.42(5) 0.33(4) -0.01(4) 0.12(2) 0.09(3)

loop_
_atom_type_symbol
_atom_type_description
_atom_type_scat_dispersion_real
_atom_type_scat_dispersion_imag
_atom_type_scat_source
C C 0.0033 0.0016 'International Tables Vol C Tables 4.2.6.8 and 6.1.1.4'
H H 0.0000 0.0000 'International Tables Vol C Tables 4.2.6.8 and 6.1.1.4'
N N 0.0061 0.0033 'International Tables Vol C Tables 4.2.6.8 and 6.1.1.4'
O O 0.0106 0.0060 'International Tables Vol C Tables 4.2.6.8 and 6.1.1.4'
F F 0.0171 0.0103 'International Tables Vol C Tables 4.2.6.8 and 6.1.1.4'
Cl Cl 0.1484 0.1585 'International Tables Vol C Tables 4.2.6.8 and 6.1.1.4'
Cu Cu 0.3201 1.2651 'International Tables Vol C Tables 4.2.6.8 and 6.1.1.4'

loop_
_geom_angle_atom_site_label_1
_geom_angle_atom_site_label_2
_geom_angle_atom_site_label_3
_geom_angle
_geom_angle_site_symmetry_1
_geom_angle_site_symmetry_3
_geom_angle_publ_flag
O1 Cu1 O1 180.0 2 . ?
O1 Cu1 O2 90.73(8) 2 2 ?
O1 Cu1 O2 89.27(8) . 2 ?
O1 Cu1 O2 89.27(8) 2 . ?
O1 Cu1 O2 90.73(8) . . ?
O2 Cu1 O2 180.0 2 . ?
O1 Cu1 O01 85.61(7) 2 . ?
O1 Cu1 O01 94.39(7) . . ?
O2 Cu1 O01 81.31(7) 2 . ?
O2 Cu1 O01 98.69(7) . . ?
O1 Cu1 O01 94.39(7) 2 2 ?
O1 Cu1 O01 85.61(7) . 2 ?
O2 Cu1 O01 98.68(7) 2 2 ?
O2 Cu1 O01 81.31(7) . 2 ?
O01 Cu1 O01 180.0 . 2 ?
C2 O1 Cu1 125.17(17) . . ?
F1A C1 F2A 100.8(13) . . ?
F1A C1 F3 102.0(12) . . ?
F2A C1 F3 115.8(11) . . ?
F1A C1 F3A 111.6(13) . . ?
F2A C1 F3A 104.0(12) . . ?
F3 C1 F3A 13.3(18) . . ?
F1A C1 F2 110.5(12) . . ?
F2A C1 F2 10.3(15) . . ?
F3 C1 F2 109.2(12) . . ?
F3A C1 F2 96.7(13) . . ?
F1A C1 F1 2.8(11) . . ?
F2A C1 F1 100.9(9) . . ?
F3 C1 F1 104.4(10) . . ?
F3A C1 F1 114.2(10) . . ?
F2 C1 F1 110.8(10) . . ?
F1A C1 C2 112.6(8) . . ?
F2A C1 C2 111.7(8) . . ?
F3 C1 C2 112.9(8) . . ?
F3A C1 C2 114.9(10) . . ?
F2 C1 C2 109.4(8) . . ?
F1 C1 C2 110.1(5) . . ?
O1 C2 C3 128.6(3) . . ?
O1 C2 C1 113.4(2) . . ?
C3 C2 C1 117.9(3) . . ?
O1 C2 Cu1 34.02(12) . . ?
C3 C2 Cu1 94.76(18) . . ?
C1 C2 Cu1 147.1(2) . . ?
C2 C3 C4 121.1(3) . . ?
O2 C4 C3 128.9(3) . . ?
O2 C4 C5 113.3(3) . . ?
C3 C4 C5 117.8(3) . . ?
O2 C4 Cu1 34.95(13) . . ?
C3 C4 Cu1 94.34(18) . . ?
C5 C4 Cu1 147.3(2) . . ?
F6 C5 F4 109.5(11) . . ?
F6 C5 F5A 78.7(11) . . ?
F4 C5 F5A 120.9(10) . . ?
F6 C5 F4A 125.8(10) . . ?
F4 C5 F4A 19.4(10) . . ?
F5A C5 F4A 110.4(10) . . ?
F6 C5 F5 106.9(10) . . ?
F4 C5 F5 103.4(9) . . ?
F5A C5 F5 29.3(11) . . ?
F4A C5 F5 87.6(9) . . ?
F6 C5 F6A 29.2(13) . . ?
F4 C5 F6A 85.7(10) . . ?
F5A C5 F6A 105.4(10) . . ?
F4A C5 F6A 104.6(9) . . ?
F5 C5 F6A 130.7(8) . . ?
F6 C5 C4 112.1(7) . . ?
F4 C5 C4 113.3(6) . . ?
F5A C5 C4 116.7(8) . . ?
F4A C5 C4 110.0(6) . . ?
F5 C5 C4 111.1(7) . . ?
F6A C5 C4 108.8(7) . . ?
F5A F5 C5 72(2) . . ?
F6A F6 C5 85(2) . . ?
F6A F6 F5A 132(3) . . ?
C5 F6 F5A 52.2(7) . . ?
F5 F5A C5 79(2) . . ?
F5 F5A F6 126(3) . . ?
C5 F5A F6 49.1(8) . . ?
F6 F6A C5 65.8(17) . . ?
C4 O2 Cu1 124.03(18) . . ?
O4 Cu2 O4 180.0 . 2_666 ?
O4 Cu2 O3 92.14(8) . . ?
O4 Cu2 O3 87.86(8) 2_666 . ?
O4 Cu2 O3 87.86(8) . 2_666 ?
O4 Cu2 O3 92.14(8) 2_666 2_666 ?
O3 Cu2 O3 179.999(2) . 2_666 ?
O4 Cu2 N3 84.53(8) . . ?
O4 Cu2 N3 95.47(8) 2_666 . ?
O3 Cu2 N3 86.77(8) . . ?
O3 Cu2 N3 93.23(8) 2_666 . ?
O4 Cu2 N3 95.47(8) . 2_666 ?
O4 Cu2 N3 84.53(8) 2_666 2_666 ?
O3 Cu2 N3 93.23(8) . 2_666 ?
O3 Cu2 N3 86.77(8) 2_666 2_666 ?
N3 Cu2 N3 180.0 . 2_666 ?
C7 O3 Cu2 123.56(18) . . ?
F9 C6 F8 109.5(10) . . ?
F9 C6 F8A 113.8(11) . . ?
F8 C6 F8A 83.2(9) . . ?
F9 C6 F7 99.9(12) . . ?
F8 C6 F7 108.3(9) . . ?
F8A C6 F7 25.6(9) . . ?
F9 C6 F7A 97.7(11) . . ?
F8 C6 F7A 20.1(12) . . ?
F8A C6 F7A 103.0(9) . . ?
F7 C6 F7A 127.6(8) . . ?
F9 C6 F9A 6.9(12) . . ?
F8 C6 F9A 116.4(8) . . ?
F8A C6 F9A 113.4(8) . . ?
F7 C6 F9A 97.0(8) . . ?
F7A C6 F9A 104.4(8) . . ?
F9 C6 C7 116.5(8) . . ?
F8 C6 C7 114.4(7) . . ?
F8A C6 C7 114.9(6) . . ?
F7 C6 C7 107.0(7) . . ?
F7A C6 C7 108.3(7) . . ?
F9A C6 C7 111.8(6) . . ?
F8A F7 C6 74(3) . . ?
C6 F8 F8A 51.0(6) . . ?
F7 F8A C6 80(3) . . ?
F7 F8A F8 125(3) . . ?
C6 F8A F8 45.9(7) . . ?
O3 C7 C8 128.3(3) . . ?
O3 C7 C6 114.6(3) . . ?
C8 C7 C6 117.1(3) . . ?
O3 C7 Cu2 35.12(12) . . ?
C8 C7 Cu2 93.43(18) . . ?
C6 C7 Cu2 149.3(2) . . ?
C7 C8 C9 121.7(3) . . ?
O4 C9 C8 128.3(3) . . ?
O4 C9 C10 112.8(3) . . ?
C8 C9 C10 118.8(3) . . ?
O4 C9 Cu2 33.91(12) . . ?
C8 C9 Cu2 94.49(17) . . ?
C10 C9 Cu2 146.5(2) . . ?
F12A C10 F10A 109.7(14) . . ?
F12A C10 F11 115.4(13) . . ?
F10A C10 F11 91.6(15) . . ?
F12A C10 F11A 106.4(14) . . ?
F10A C10 F11A 105.8(16) . . ?
F11 C10 F11A 15(2) . . ?
F12A C10 F12 95.7(14) . . ?
F10A C10 F12 18.2(18) . . ?
F11 C10 F12 108.6(15) . . ?
F11A C10 F12 122.2(15) . . ?
F12A C10 F10 10(2) . . ?
F10A C10 F10 117.1(14) . . ?
F11 C10 F10 107.4(13) . . ?
F11A C10 F10 97.4(14) . . ?
F12 C10 F10 104.4(15) . . ?
F12A C10 C9 113.4(8) . . ?
F10A C10 C9 112.2(10) . . ?
F11 C10 C9 112.5(9) . . ?
F11A C10 C9 108.8(9) . . ?
F12 C10 C9 109.7(11) . . ?
F10 C10 C9 113.8(10) . . ?
C9 O4 Cu2 124.92(19) . . ?
N1 O01 Cu1 124.09(16) . . ?
O01 N1 C07 124.6(2) . . ?
O01 N1 C01 121.9(2) . . ?
C07 N1 C01 112.4(2) . . ?
N1 C01 C03 110.8(2) . . ?
N1 C01 C02 105.9(2) . . ?
C03 C01 C02 110.4(3) . . ?
N1 C01 C04 99.9(2) . . ?
C03 C01 C04 115.5(3) . . ?
C02 C01 C04 113.4(3) . . ?
N2 C04 C05 109.4(2) . . ?
N2 C04 C06 105.8(2) . . ?
C05 C04 C06 111.0(2) . . ?
N2 C04 C01 101.0(2) . . ?
C05 C04 C01 115.0(3) . . ?
C06 C04 C01 113.8(2) . . ?
O02 N2 C07 125.1(2) . . ?
O02 N2 C04 122.8(2) . . ?
C07 N2 C04 111.5(2) . . ?
N1 C07 N2 108.0(2) . . ?
N1 C07 C08 126.4(2) . . ?
N2 C07 C08 125.6(2) . . ?
C010 C08 C09 104.1(2) . . ?
C010 C08 C07 127.0(2) . . ?
C09 C08 C07 128.8(2) . . ?
N3 C09 C08 111.6(2) . . ?
C09 N3 N4 104.8(2) . . ?
C09 N3 Cu2 123.07(18) . . ?
N4 N3 Cu2 131.72(16) . . ?
C010 N4 N3 112.2(2) . . ?
C010 N4 C041 127.1(2) . . ?
N3 N4 C041 120.8(2) . . ?
C042 C041 N4 114.6(3) . . ?
C041 C042 C043 110.0(4) . . ?
C044 C043 C042 109.3(10) . . ?
N4 C010 C08 107.4(2) . . ?
C5S Cl1S C4S 64.7(10) 2_556 2_556 ?
C5S Cl1S C1S 69.6(16) 2_556 . ?
C4S Cl1S C1S 24.8(9) 2_556 . ?
C4S C1S C3S 88(3) 2_556 2_556 ?
C4S C1S C2S 88(4) 2_556 . ?
C3S C1S C2S 10.2(14) 2_556 . ?
C4S C1S C5S 62(2) 2_556 2_556 ?
C3S C1S C5S 82.1(19) 2_556 2_556 ?
C2S C1S C5S 73(2) . 2_556 ?
C4S C1S Cl1S 67.2(19) 2_556 . ?
C3S C1S Cl1S 123.5(15) 2_556 . ?
C2S C1S Cl1S 114.4(18) . . ?
C5S C1S Cl1S 41.4(15) 2_556 . ?
C3S C2S C1S 41(5) 2_556 . ?
C3S C2S C3S 61(5) 2_556 . ?
C1S C2S C3S 102(2) . . ?
C3S C2S C4S 48(7) 2_556 2_556 ?
C1S C2S C4S 26.2(12) . 2_556 ?
C3S C2S C4S 101(2) . 2_556 ?
C3S C2S C2S 51(5) 2_556 2_556 ?
C1S C2S C2S 92(3) . 2_556 ?
C3S C2S C2S 10.1(10) . 2_556 ?
C4S C2S C2S 92(3) 2_556 2_556 ?
C2S C3S C1S 129(5) 2_556 2_556 ?
C2S C3S C4S 122(8) 2_556 . ?
C1S C3S C4S 30.4(11) 2_556 . ?
C2S C3S C3S 107(5) 2_556 2_556 ?
C1S C3S C3S 124.9(16) 2_556 2_556 ?
C4S C3S C3S 119.6(14) . 2_556 ?
C2S C3S C2S 119(5) 2_556 . ?
C1S C3S C2S 112.2(16) 2_556 . ?
C4S C3S C2S 109(2) . . ?
C3S C3S C2S 12.6(13) 2_556 . ?
C1S C4S C3S 62(2) 2_556 . ?
C1S C4S C2S 66(3) 2_556 2_556 ?
C3S C4S C2S 10.1(13) . 2_556 ?
C1S C4S C5S 93(3) 2_556 . ?
C3S C4S C5S 84.6(19) . . ?
C2S C4S C5S 75(2) 2_556 . ?
C1S C4S Cl1S 88(2) 2_556 2_556 ?
C3S C4S Cl1S 121.7(11) . 2_556 ?
C2S C4S Cl1S 114.3(14) 2_556 2_556 ?
C5S C4S Cl1S 46.0(16) . 2_556 ?
Cl1S C5S C4S 69.4(16) 2_556 . ?
Cl1S C5S C1S 69.0(16) 2_556 2_556 ?
C4S C5S C1S 24.7(10) . 2_556 ?

loop_
_geom_bond_atom_site_label_1
_geom_bond_atom_site_label_2
_geom_bond_distance
_geom_bond_site_symmetry_2
_geom_bond_publ_flag
Cu1 O1 1.9625(18) 2 ?
Cu1 O1 1.9625(18) . ?
Cu1 O2 1.988(2) 2 ?
Cu1 O2 1.988(2) . ?
Cu1 O01 2.296(2) . ?
Cu1 O01 2.296(2) 2 ?
O1 C2 1.247(3) . ?
C1 F1A 1.147(13) . ?
C1 F2A 1.261(12) . ?
C1 F3 1.294(13) . ?
C1 F3A 1.315(17) . ?
C1 F2 1.350(15) . ?
C1 F1 1.412(10) . ?
C1 C2 1.533(4) . ?
C2 C3 1.380(4) . ?
C3 C4 1.383(4) . ?
C4 O2 1.245(3) . ?
C4 C5 1.528(4) . ?
C5 F6 1.222(12) . ?
C5 F4 1.256(9) . ?
C5 F5A 1.279(14) . ?
C5 F4A 1.333(11) . ?
C5 F5 1.316(13) . ?
C5 F6A 1.336(12) . ?
F5 F5A 0.66(3) . ?
F6 F6A 0.65(3) . ?
F6 F5A 1.59(2) . ?
Cu2 O4 1.9322(18) . ?
Cu2 O4 1.9322(18) 2_666 ?
Cu2 O3 1.979(2) . ?
Cu2 O3 1.979(2) 2_666 ?
Cu2 N3 2.466(2) . ?
Cu2 N3 2.466(2) 2_666 ?
O3 C7 1.251(3) . ?
C6 F9 1.164(15) . ?
C6 F8 1.212(10) . ?
C6 F8A 1.311(15) . ?
C6 F7 1.342(18) . ?
C6 F7A 1.378(13) . ?
C6 F9A 1.404(12) . ?
C6 C7 1.529(4) . ?
F7 F8A 0.59(2) . ?
F8 F8A 1.68(2) . ?
C7 C8 1.382(4) . ?
C8 C9 1.387(4) . ?
C9 O4 1.251(3) . ?
C9 C10 1.523(4) . ?
C10 F12A 1.277(13) . ?
C10 F10A 1.285(16) . ?
C10 F11 1.323(18) . ?
C10 F11A 1.295(15) . ?
C10 F12 1.34(2) . ?
C10 F10 1.370(18) . ?
O01 N1 1.297(3) . ?
N1 C07 1.336(3) . ?
N1 C01 1.497(3) . ?
C01 C03 1.514(4) . ?
C01 C02 1.530(4) . ?
C01 C04 1.544(4) . ?
C04 N2 1.494(3) . ?
C04 C05 1.517(4) . ?
C04 C06 1.527(4) . ?
N2 O02 1.265(3) . ?
N2 C07 1.360(3) . ?
C07 C08 1.427(4) . ?
C08 C010 1.387(4) . ?
C08 C09 1.400(4) . ?
C09 N3 1.327(3) . ?
N3 N4 1.358(3) . ?
N4 C010 1.327(3) . ?
N4 C041 1.464(3) . ?
C041 C042 1.417(6) . ?
C042 C043 1.600(7) . ?
C043 C044 1.214(11) . ?
Cl1S C5S 1.25(4) 2_556 ?
Cl1S C4S 1.632(15) 2_556 ?
Cl1S C1S 1.770(19) . ?
C1S C4S 0.74(2) 2_556 ?
C1S C3S 1.30(3) 2_556 ?
C1S C2S 1.54(2) . ?
C1S C5S 1.78(3) 2_556 ?
C2S C3S 0.35(4) 2_556 ?
C2S C3S 1.54(2) . ?
C2S C4S 1.68(5) 2_556 ?
C2S C2S 1.73(5) 2_556 ?
C3S C2S 0.35(4) 2_556 ?
C3S C1S 1.30(3) 2_556 ?
C3S C4S 1.468(14) . ?
C3S C3S 1.40(2) 2_556 ?
C4S C1S 0.74(2) 2_556 ?
C4S C2S 1.68(5) 2_556 ?
C4S C5S 1.576(18) . ?
C4S Cl1S 1.632(15) 2_556 ?
C5S Cl1S 1.25(4) 2_556 ?
C5S C1S 1.78(3) 2_556 ?
